data_7223377
loop_
_publ_author_name
'Seipp, Charles Aaron'
'Williams, Neil J.'
'Bryantsev, Vyacheslav'
'Custelcean, Radu'
'Moyer, Bruce A.'

_publ_section_title
;
 A Conformationally Persistent Pseudo-bicyclic Guanidinium for Anion
 Coordination As Stabilized by Dual Intramolecular Hydrogen Bonds
;
_journal_name_full 'RSC Adv.'
_journal_paper_doi 10.1039/C5RA21864K
_journal_year 2015
_chemical_formula_sum 'C11 H12 N6 O3'
_chemical_formula_weight 276.27
_chemical_name_systematic 'N,N'-bis(2-pyridyl)guanidinium nitrate'
_space_group_IT_number 9
_symmetry_cell_setting monoclinic
_symmetry_space_group_name_Hall 'C -2yc'
_symmetry_space_group_name_H-M 'C 1 c 1'
_atom_sites_solution_hydrogens geom
_atom_sites_solution_primary direct
_atom_sites_solution_secondary difmap
_audit_creation_method SHELXL-97
_audit_update_record
;
2015-06-03 deposited with the CCDC.
2015-11-17 downloaded from the CCDC.
;
_cell_angle_alpha 90.00
_cell_angle_beta 110.838(4)
_cell_angle_gamma 90.00
_cell_formula_units_Z 4
_cell_length_a 11.5823(17)
_cell_length_b 13.2072(17)
_cell_length_c 8.6438(12)
_cell_measurement_temperature 173(2)
_cell_volume 1235.8(3)
_computing_structure_refinement 'SHELXL-97 (Sheldrick, 2008)'
_computing_structure_solution 'SHELXS-97 (Sheldrick, 2008)'
_diffrn_ambient_temperature 173(2)
_diffrn_measured_fraction_theta_full 0.997
_diffrn_measured_fraction_theta_max 0.997
_diffrn_radiation_monochromator graphite
_diffrn_radiation_source 'fine-focus sealed tube'
_diffrn_radiation_type MoK\a
_diffrn_radiation_wavelength 0.71073
_diffrn_reflns_av_R_equivalents 0.0206
_diffrn_reflns_av_sigmaI/netI 0.0227
_diffrn_reflns_limit_h_max 15
_diffrn_reflns_limit_h_min -15
_diffrn_reflns_limit_k_max 17
_diffrn_reflns_limit_k_min -17
_diffrn_reflns_limit_l_max 11
_diffrn_reflns_limit_l_min -11
_diffrn_reflns_number 7687
_diffrn_reflns_theta_full 28.31
_diffrn_reflns_theta_max 28.31
_diffrn_reflns_theta_min 2.43
_exptl_absorpt_coefficient_mu 0.113
_exptl_absorpt_correction_T_max 0.9745
_exptl_absorpt_correction_T_min 0.9562
_exptl_absorpt_correction_type multi-scan
_exptl_absorpt_process_details SADABS
_exptl_crystal_colour colorless
_exptl_crystal_density_diffrn 1.485
_exptl_crystal_density_method 'not measured'
_exptl_crystal_description prism
_exptl_crystal_F_000 576
_exptl_crystal_recrystallization_method 'Slow diffusion of diethyl ether into methanol'
_exptl_crystal_size_max 0.40
_exptl_crystal_size_mid 0.23
_exptl_crystal_size_min 0.23
_refine_diff_density_max 0.252
_refine_diff_density_min -0.205
_refine_diff_density_rms 0.049
_refine_ls_abs_structure_details 'Flack H D (1983), Acta Cryst. A39, 876-881'
_refine_ls_abs_structure_Flack 0.0(8)
_refine_ls_extinction_method none
_refine_ls_goodness_of_fit_ref 1.039
_refine_ls_hydrogen_treatment constr
_refine_ls_matrix_type full
_refine_ls_number_parameters 182
_refine_ls_number_reflns 3053
_refine_ls_number_restraints 2
_refine_ls_restrained_S_all 1.039
_refine_ls_R_factor_all 0.0389
_refine_ls_R_factor_gt 0.0369
_refine_ls_shift/su_max 0.000
_refine_ls_shift/su_mean 0.000
_refine_ls_structure_factor_coef Fsqd
_refine_ls_weighting_details 'calc w=1/[\s^2^(Fo^2^)+(0.0574P)^2^+0.2195P] where P=(Fo^2^+2Fc^2^)/3'
_refine_ls_weighting_scheme calc
_refine_ls_wR_factor_gt 0.0936
_refine_ls_wR_factor_ref 0.0954
_reflns_number_gt 2908
_reflns_number_total 3053
_reflns_threshold_expression >2sigma(I)
_cod_data_source_file c5ra21864k2.cif
_cod_data_source_block c:\frames\644\work\cc
_cod_original_sg_symbol_H-M Cc
_cod_database_code 7223377

loop_
_symmetry_equiv_pos_as_xyz
'x, y, z'
'x, -y, z+1/2'
'x+1/2, y+1/2, z'
'x+1/2, -y+1/2, z+1/2'

loop_
_atom_site_label
_atom_site_type_symbol
_atom_site_fract_x
_atom_site_fract_y
_atom_site_fract_z
_atom_site_U_iso_or_equiv
_atom_site_adp_type
_atom_site_occupancy
_atom_site_symmetry_multiplicity
_atom_site_calc_flag
_atom_site_refinement_flags
O1 O 0.11709(12) 0.21467(9) 0.16195(17) 0.0497(3) Uani 1 1 d .
N1 N 0.20959(13) -0.14351(10) 0.25119(17) 0.0365(3) Uani 1 1 d .
C1 C 0.21309(14) -0.04253(11) 0.24441(19) 0.0302(3) Uani 1 1 d .
O2 O -0.03200(14) 0.23739(9) -0.07467(17) 0.0505(3) Uani 1 1 d .
N2 N 0.12547(12) 0.00716(9) 0.11031(16) 0.0304(2) Uani 1 1 d .
H2 H 0.1245 0.0737 0.1152 0.036 Uiso 1 1 calc R
C2 C 0.29826(14) 0.01683(12) 0.36668(18) 0.0345(3) Uani 1 1 d .
H2A H 0.2993 0.0884 0.3570 0.041 Uiso 1 1 calc R
O3 O -0.03480(13) 0.31403(10) 0.14514(19) 0.0546(4) Uani 1 1 d .
N3 N 0.03573(13) -0.13470(10) -0.04635(17) 0.0374(3) Uani 1 1 d .
H3A H -0.0192 -0.1613 -0.1356 0.045 Uiso 1 1 calc R
H3B H 0.0866 -0.1742 0.0295 0.045 Uiso 1 1 calc R
C3 C 0.38027(15) -0.03233(13) 0.5012(2) 0.0386(3) Uani 1 1 d .
H3 H 0.4393 0.0053 0.5868 0.046 Uiso 1 1 calc R
N4 N -0.03352(11) 0.02819(10) -0.13819(14) 0.0319(3) Uani 1 1 d .
H4 H -0.0182 0.0932 -0.1193 0.038 Uiso 1 1 calc R
C4 C 0.37674(17) -0.13710(14) 0.5118(2) 0.0415(4) Uani 1 1 d .
H4A H 0.4319 -0.1720 0.6049 0.050 Uiso 1 1 calc R
N5 N -0.14794(12) -0.09358(10) -0.32907(16) 0.0360(3) Uani 1 1 d .
C5 C 0.29164(16) -0.18874(13) 0.3846(2) 0.0411(4) Uani 1 1 d .
H5A H 0.2905 -0.2605 0.3908 0.049 Uiso 1 1 calc R
N6 N 0.01768(11) 0.25672(8) 0.07450(15) 0.0294(2) Uani 1 1 d .
C6 C 0.04179(14) -0.03627(11) -0.02649(18) 0.0301(3) Uani 1 1 d .
C7 C -0.13394(14) 0.00264(11) -0.28180(18) 0.0316(3) Uani 1 1 d .
C8 C -0.21340(15) 0.08045(12) -0.36652(19) 0.0371(3) Uani 1 1 d .
H8 H -0.1990 0.1488 -0.3303 0.044 Uiso 1 1 calc R
C9 C -0.31339(17) 0.05416(14) -0.5045(2) 0.0422(4) Uani 1 1 d .
H9 H -0.3701 0.1046 -0.5647 0.051 Uiso 1 1 calc R
C10 C -0.33097(16) -0.04650(14) -0.5552(2) 0.0412(4) Uani 1 1 d .
H10 H -0.3995 -0.0659 -0.6498 0.049 Uiso 1 1 calc R
C11 C -0.24648(15) -0.11713(14) -0.4648(2) 0.0398(4) Uani 1 1 d .
H11 H -0.2581 -0.1858 -0.4996 0.048 Uiso 1 1 calc R

loop_
_atom_site_aniso_label
_atom_site_aniso_U_11
_atom_site_aniso_U_22
_atom_site_aniso_U_33
_atom_site_aniso_U_23
_atom_site_aniso_U_13
_atom_site_aniso_U_12
O1 0.0465(7) 0.0345(6) 0.0554(8) 0.0002(5) 0.0027(6) -0.0018(5)
N1 0.0364(6) 0.0326(6) 0.0358(7) 0.0007(5) 0.0070(5) 0.0018(5)
C1 0.0284(6) 0.0325(7) 0.0296(6) 0.0002(6) 0.0103(5) 0.0008(6)
O2 0.0666(8) 0.0366(6) 0.0382(6) -0.0018(5) 0.0062(6) -0.0059(6)
N2 0.0312(6) 0.0270(5) 0.0291(6) -0.0014(5) 0.0060(5) -0.0014(5)
C2 0.0345(8) 0.0345(8) 0.0327(8) -0.0016(6) 0.0099(6) -0.0011(6)
O3 0.0606(8) 0.0382(6) 0.0611(8) -0.0115(6) 0.0170(7) -0.0007(6)
N3 0.0382(7) 0.0292(6) 0.0364(7) -0.0033(5) 0.0029(5) 0.0000(5)
C3 0.0330(8) 0.0465(9) 0.0311(8) -0.0037(6) 0.0049(6) -0.0019(7)
N4 0.0346(7) 0.0273(6) 0.0303(6) -0.0025(5) 0.0071(5) -0.0020(5)
C4 0.0383(8) 0.0459(9) 0.0350(8) 0.0038(7) 0.0064(6) 0.0086(7)
N5 0.0349(7) 0.0342(7) 0.0340(7) -0.0045(5) 0.0061(6) -0.0035(5)
C5 0.0433(9) 0.0348(8) 0.0407(8) 0.0039(6) 0.0096(7) 0.0052(7)
N6 0.0327(6) 0.0139(5) 0.0340(6) -0.0020(4) 0.0027(5) -0.0049(4)
C6 0.0279(6) 0.0326(7) 0.0294(7) 0.0000(5) 0.0097(5) -0.0004(5)
C7 0.0319(7) 0.0351(7) 0.0275(7) -0.0004(6) 0.0102(6) -0.0008(6)
C8 0.0422(8) 0.0340(7) 0.0331(8) 0.0000(6) 0.0109(7) 0.0029(6)
C9 0.0395(9) 0.0489(9) 0.0334(8) 0.0032(7) 0.0070(7) 0.0086(7)
C10 0.0339(8) 0.0534(10) 0.0321(7) -0.0043(7) 0.0066(6) -0.0025(7)
C11 0.0364(8) 0.0418(9) 0.0371(8) -0.0081(6) 0.0079(6) -0.0065(6)

loop_
_atom_type_symbol
_atom_type_description
_atom_type_scat_dispersion_real
_atom_type_scat_dispersion_imag
_atom_type_scat_source
C C 0.0033 0.0016 'International Tables Vol C Tables 4.2.6.8 and 6.1.1.4'
H H 0.0000 0.0000 'International Tables Vol C Tables 4.2.6.8 and 6.1.1.4'
N N 0.0061 0.0033 'International Tables Vol C Tables 4.2.6.8 and 6.1.1.4'
O O 0.0106 0.0060 'International Tables Vol C Tables 4.2.6.8 and 6.1.1.4'

loop_
_geom_angle_atom_site_label_1
_geom_angle_atom_site_label_2
_geom_angle_atom_site_label_3
_geom_angle
C1 N1 C5 117.23(14)
N1 C1 C2 123.34(14)
N1 C1 N2 118.62(13)
C2 C1 N2 118.02(13)
C6 N2 C1 127.11(12)
C3 C2 C1 117.58(15)
C2 C3 C4 119.92(15)
C6 N4 C7 126.97(13)
C5 C4 C3 118.23(16)
C7 N5 C11 117.46(14)
N1 C5 C4 123.67(16)
O2 N6 O3 120.30(14)
O2 N6 O1 121.43(14)
O3 N6 O1 118.10(14)
N3 C6 N4 122.81(14)
N3 C6 N2 121.37(14)
N4 C6 N2 115.82(13)
N5 C7 C8 123.80(14)
N5 C7 N4 118.25(13)
C8 C7 N4 117.95(13)
C9 C8 C7 117.47(15)
C8 C9 C10 119.78(16)
C11 C10 C9 118.27(16)
N5 C11 C10 123.20(16)

loop_
_geom_bond_atom_site_label_1
_geom_bond_atom_site_label_2
_geom_bond_distance
O1 N6 1.2595(17)
N1 C1 1.3362(19)
N1 C5 1.345(2)
C1 C2 1.401(2)
C1 N2 1.403(2)
O2 N6 1.2374(18)
N2 C6 1.361(2)
C2 C3 1.375(2)
O3 N6 1.2567(18)
N3 C6 1.3099(19)
C3 C4 1.388(2)
N4 C6 1.3485(19)
N4 C7 1.4072(19)
C4 C5 1.369(3)
N5 C7 1.3270(19)
N5 C11 1.350(2)
C7 C8 1.400(2)
C8 C9 1.379(2)
C9 C10 1.392(3)
C10 C11 1.376(3)
